data_7050383
loop_
_publ_author_name
'Lech Kozerski'
'Brunon Kwiecie\'n'
'Robert Kaw\;ecki'
'Zofia Urba\'nczyk-Lipkowska'
'Wojciech Bocian'
'El\.zbieta Bednarek'
'Jerzy Sitkowski'
'Jan Maurin'
'Leszek Pazderski'
'Poul E. Hansen'

_publ_section_title
;
 Hydrogen bonds in &#x201C;push-pull&#x201D; enamines
;
_journal_issue 12
_journal_name_full 'New J. Chem.'
_journal_page_first 1562
_journal_page_last 1567
_journal_paper_doi 10.1039/b409254f
_journal_volume 28
_journal_year 2004
_chemical_formula_sum 'C9 H17 N O2 S'
_chemical_formula_weight 203.30
_chemical_name_systematic
;
?
;
_space_group_IT_number 4
_symmetry_cell_setting monoclinic
_symmetry_space_group_name_Hall 'P 2yb'
_symmetry_space_group_name_H-M 'P 1 21 1'
_atom_sites_solution_hydrogens geom
_atom_sites_solution_primary direct
_atom_sites_solution_secondary difmap
_audit_creation_method SHELXL-97
_cell_angle_alpha 90.00
_cell_angle_beta 115.20(7)
_cell_angle_gamma 90.00
_cell_formula_units_Z 2
_cell_length_a 5.764(5)
_cell_length_b 16.888(12)
_cell_length_c 6.447(4)
_cell_measurement_reflns_used 25
_cell_measurement_temperature 293(2)
_cell_measurement_theta_max 14
_cell_measurement_theta_min 7.5
_cell_volume 567.8(8)
_computing_cell_refinement 'KM-4 software (Kuma Diffraction, 2000)'
_computing_data_collection 'KM-4 software (Kuma Diffraction, 2000)'
_computing_data_reduction 'KM-4 software (Kuma Diffraction, 2000)'
_computing_molecular_graphics 'SHELXTL v. 5.1 (Bruker-AXS, 1998)'
_computing_publication_material 'SHELXTL v. 5.1 (Bruker-AXS, 1998)'
_computing_structure_refinement 'SHELXL-97 (Sheldrick, 1997)'
_computing_structure_solution 'SHELXS-97 (Sheldrick, 1990)'
_diffrn_ambient_temperature 293(2)
_diffrn_measured_fraction_theta_full 1.000
_diffrn_measured_fraction_theta_max 1.000
_diffrn_measurement_device_type 'KUMA km-4 \k-axis diffractometer'
_diffrn_measurement_method 'separate scans for individual reflections'
_diffrn_radiation_monochromator graphite
_diffrn_radiation_source 'fine-focus sealed tube'
_diffrn_radiation_type MoK\a
_diffrn_radiation_wavelength 0.71073
_diffrn_reflns_av_R_equivalents 0.0862
_diffrn_reflns_av_sigmaI/netI 0.0992
_diffrn_reflns_limit_h_max 6
_diffrn_reflns_limit_h_min -4
_diffrn_reflns_limit_k_max 19
_diffrn_reflns_limit_k_min 0
_diffrn_reflns_limit_l_max 7
_diffrn_reflns_limit_l_min -7
_diffrn_reflns_number 1736
_diffrn_reflns_theta_full 23.99
_diffrn_reflns_theta_max 23.99
_diffrn_reflns_theta_min 2.41
_diffrn_standards_decay_% 4.17
_diffrn_standards_interval_count 200
_diffrn_standards_number 3
_exptl_absorpt_coefficient_mu 0.257
_exptl_absorpt_correction_type 'not applied'
_exptl_crystal_colour colourless
_exptl_crystal_density_diffrn 1.189
_exptl_crystal_density_meas ?
_exptl_crystal_density_method .
_exptl_crystal_description irregular
_exptl_crystal_F_000 220
_exptl_crystal_size_max 0.40
_exptl_crystal_size_mid 0.20
_exptl_crystal_size_min 0.20
_refine_diff_density_max 0.318
_refine_diff_density_min -0.207
_refine_diff_density_rms 0.061
_refine_ls_abs_structure_details 'Flack H D (1983), Acta Cryst. A39, 876-881'
_refine_ls_abs_structure_Flack 0.5(3)
_refine_ls_extinction_coef 'not applied'
_refine_ls_extinction_method none
_refine_ls_goodness_of_fit_ref 0.965
_refine_ls_hydrogen_treatment mixed
_refine_ls_matrix_type full
_refine_ls_number_parameters 124
_refine_ls_number_reflns 935
_refine_ls_number_restraints 34
_refine_ls_restrained_S_all 0.957
_refine_ls_R_factor_all 0.1155
_refine_ls_R_factor_gt 0.0531
_refine_ls_shift/su_max 0.000
_refine_ls_shift/su_mean 0.000
_refine_ls_structure_factor_coef Fsqd
_refine_ls_weighting_details 'calc w=1/[\s^2^(Fo^2^)+(0.1036P)^2^+0.0000P] where P=(Fo^2^+2Fc^2^)/3'
_refine_ls_weighting_scheme calc
_refine_ls_wR_factor_gt 0.1334
_refine_ls_wR_factor_ref 0.1522
_reflns_number_gt 560
_reflns_number_total 935
_reflns_threshold_expression >2sigma(I)
_cod_data_source_file b409254f.txt
_cod_data_source_block 15
_cod_original_cell_volume 567.8(7)
_cod_original_sg_symbol_H-M P21
_cod_database_code 7050383

loop_
_symmetry_equiv_pos_as_xyz
'x, y, z'
'-x, y+1/2, -z'

loop_
_atom_site_label
_atom_site_type_symbol
_atom_site_fract_x
_atom_site_fract_y
_atom_site_fract_z
_atom_site_U_iso_or_equiv
_atom_site_adp_type
_atom_site_occupancy
_atom_site_symmetry_multiplicity
_atom_site_calc_flag
_atom_site_refinement_flags
_atom_site_disorder_assembly
_atom_site_disorder_group
S1 S 1.0148(4) 0.49494(11) 0.6266(2) 0.0668(7) Uani 1 1 d D . .
O1A O 1.098(4) 0.5512(9) 0.815(2) 0.066(7) Uiso 0.37(4) 1 d PD A 1
O1B O 1.172(2) 0.5611(4) 0.760(2) 0.072(4) Uiso 0.63(4) 1 d PD A 2
O2 O 0.9523(15) 0.4263(4) 0.7292(10) 0.106(2) Uani 1 1 d D A .
N1 N 0.4285(12) 0.6289(4) 0.2451(10) 0.0628(16) Uani 1 1 d . A .
H1 H 0.383(12) 0.606(4) 0.097(11) 0.042(15) Uiso 1 1 d . . .
C1 C 0.7519(13) 0.5311(4) 0.3921(10) 0.0545(18) Uani 1 1 d . A .
C2 C 0.7172(16) 0.4814(5) 0.1888(10) 0.067(2) Uani 1 1 d . . .
H2A H 0.7065 0.5151 0.0632 0.080 Uiso 1 1 calc R A .
H2B H 0.5591 0.4514 0.1391 0.080 Uiso 1 1 calc R . .
C3 C 0.9404(17) 0.4258(5) 0.2528(12) 0.074(2) Uani 1 1 d . A .
H3A H 0.9844 0.4195 0.1243 0.089 Uiso 1 1 calc R . .
H3B H 0.8949 0.3742 0.2907 0.089 Uiso 1 1 calc R . .
C4 C 1.1692(16) 0.4591(5) 0.4584(14) 0.076(2) Uani 1 1 d . A .
H4A H 1.2525 0.5014 0.4139 0.091 Uiso 1 1 calc R . .
H4B H 1.2937 0.4183 0.5381 0.091 Uiso 1 1 calc R . .
C5 C 0.6324(14) 0.5976(4) 0.4072(11) 0.0511(16) Uani 1 1 d . . .
H5 H 0.678(11) 0.615(3) 0.538(10) 0.025(13) Uiso 1 1 d . . .
C6 C 0.3210(11) 0.7091(4) 0.2527(9) 0.0567(18) Uani 1 1 d D . .
C7A C 0.506(3) 0.7741(9) 0.260(4) 0.079(7) Uiso 0.43(4) 1 d PD A 1
H7A1 H 0.5373 0.7710 0.1254 0.119 Uiso 0.43(4) 1 calc PR A 1
H7A2 H 0.6642 0.7678 0.3940 0.119 Uiso 0.43(4) 1 calc PR A 1
H7A3 H 0.4324 0.8248 0.2645 0.119 Uiso 0.43(4) 1 calc PR A 1
C8A C 0.071(3) 0.7164(11) 0.036(2) 0.062(6) Uiso 0.43(4) 1 d PD A 1
H8A1 H -0.0446 0.6753 0.0347 0.093 Uiso 0.43(4) 1 calc PR A 1
H8A2 H 0.1060 0.7115 -0.0960 0.093 Uiso 0.43(4) 1 calc PR A 1
H8A3 H -0.0048 0.7672 0.0345 0.093 Uiso 0.43(4) 1 calc PR A 1
C9A C 0.267(4) 0.7132(12) 0.464(3) 0.066(7) Uiso 0.43(4) 1 d PD A 1
H9A1 H 0.1473 0.6723 0.4554 0.099 Uiso 0.43(4) 1 calc PR A 1
H9A2 H 0.1946 0.7640 0.4694 0.099 Uiso 0.43(4) 1 calc PR A 1
H9A3 H 0.4234 0.7060 0.5988 0.099 Uiso 0.43(4) 1 calc PR A 1
C7B C 0.456(3) 0.7663(8) 0.157(4) 0.074(5) Uiso 0.57(4) 1 d PD A 2
H7B1 H 0.6361 0.7667 0.2552 0.111 Uiso 0.57(4) 1 calc PR A 2
H7B2 H 0.3872 0.8186 0.1497 0.111 Uiso 0.57(4) 1 calc PR A 2
H7B3 H 0.4286 0.7497 0.0061 0.111 Uiso 0.57(4) 1 calc PR A 2
C9B C 0.372(4) 0.7333(11) 0.4958(16) 0.093(6) Uiso 0.57(4) 1 d PD A 2
H9B1 H 0.5540 0.7337 0.5897 0.140 Uiso 0.57(4) 1 calc PR A 2
H9B2 H 0.2919 0.6962 0.5573 0.140 Uiso 0.57(4) 1 calc PR A 2
H9B3 H 0.3041 0.7853 0.4939 0.140 Uiso 0.57(4) 1 calc PR A 2
C8B C 0.0349(17) 0.7086(10) 0.101(3) 0.082(6) Uiso 0.57(4) 1 d PD A 2
H8B1 H 0.0051 0.6934 -0.0518 0.124 Uiso 0.57(4) 1 calc PR A 2
H8B2 H -0.0338 0.7606 0.0983 0.124 Uiso 0.57(4) 1 calc PR A 2
H8B3 H -0.0476 0.6715 0.1605 0.124 Uiso 0.57(4) 1 calc PR A 2

loop_
_atom_site_aniso_label
_atom_site_aniso_U_11
_atom_site_aniso_U_22
_atom_site_aniso_U_33
_atom_site_aniso_U_23
_atom_site_aniso_U_13
_atom_site_aniso_U_12
S1 0.0742(11) 0.0684(11) 0.0403(7) -0.0036(11) 0.0075(6) 0.0139(11)
O2 0.151(7) 0.107(5) 0.074(4) 0.036(4) 0.062(4) 0.030(5)
N1 0.065(4) 0.065(3) 0.049(3) -0.016(3) 0.016(3) 0.009(3)
C1 0.060(4) 0.058(4) 0.039(3) -0.003(3) 0.016(3) 0.007(3)
C2 0.086(5) 0.064(5) 0.043(3) -0.013(4) 0.020(3) -0.002(4)
C3 0.105(7) 0.074(5) 0.054(4) 0.002(4) 0.045(4) 0.017(5)
C4 0.071(5) 0.071(5) 0.089(5) 0.015(4) 0.038(5) 0.014(4)
C5 0.055(4) 0.058(4) 0.035(3) -0.007(3) 0.014(3) 0.000(4)
C6 0.064(5) 0.048(4) 0.058(4) -0.009(3) 0.026(3) 0.008(4)

loop_
_atom_type_symbol
_atom_type_description
_atom_type_scat_dispersion_real
_atom_type_scat_dispersion_imag
_atom_type_scat_source
C C 0.0033 0.0016 'International Tables Vol C Tables 4.2.6.8 and 6.1.1.4'
H H 0.0000 0.0000 'International Tables Vol C Tables 4.2.6.8 and 6.1.1.4'
N N 0.0061 0.0033 'International Tables Vol C Tables 4.2.6.8 and 6.1.1.4'
O O 0.0106 0.0060 'International Tables Vol C Tables 4.2.6.8 and 6.1.1.4'
S S 0.1246 0.1234 'International Tables Vol C Tables 4.2.6.8 and 6.1.1.4'

loop_
_geom_angle_atom_site_label_1
_geom_angle_atom_site_label_2
_geom_angle_atom_site_label_3
_geom_angle
_geom_angle_site_symmetry_1
_geom_angle_site_symmetry_3
_geom_angle_publ_flag
O2 S1 O1A 101.4(11) . . yes
O2 S1 O1B 123.6(6) . . yes
O1A S1 O1B 27.1(8) . . no
O2 S1 C1 112.6(4) . . yes
O1A S1 C1 110.7(6) . . yes
O1B S1 C1 109.6(4) . . yes
O2 S1 C4 107.0(4) . . yes
O1A S1 C4 131.3(12) . . yes
O1B S1 C4 105.8(8) . . yes
C1 S1 C4 93.8(3) . . yes
C5 N1 C6 125.7(5) . . yes
C5 C1 C2 130.7(6) . . yes
C5 C1 S1 121.1(5) . . yes
C2 C1 S1 107.9(5) . . yes
C1 C2 C3 109.3(5) . . yes
C2 C3 C4 109.3(6) . . yes
C3 C4 S1 100.6(5) . . yes
N1 C5 C1 126.6(6) . . yes
N1 C6 C7A 111.1(9) . . yes
N1 C6 C8B 109.0(8) . . yes
C7A C6 C8B 125.4(10) . . no
N1 C6 C9A 108.4(8) . . yes
C7A C6 C9A 110.4(4) . . yes
C8B C6 C9A 89.7(7) . . no
N1 C6 C9B 112.0(8) . . yes
C7A C6 C9B 87.0(7) . . no
C8B C6 C9B 110.3(5) . . yes
C9A C6 C9B 24.7(7) . . no
N1 C6 C8A 106.7(8) . . yes
C7A C6 C8A 110.2(4) . . yes
C8B C6 C8A 21.1(7) . . no
C9A C6 C8A 109.9(4) . . yes
C9B C6 C8A 127.9(10) . . no
N1 C6 C7B 105.7(7) . . yes
C7A C6 C7B 23.3(7) . . no
C8B C6 C7B 110.1(4) . . yes
C9A C6 C7B 131.8(8) . . no
C9B C6 C7B 109.7(5) . . yes
C8A C6 C7B 91.4(7) . . no

loop_
_geom_bond_atom_site_label_1
_geom_bond_atom_site_label_2
_geom_bond_distance
_geom_bond_site_symmetry_2
_geom_bond_publ_flag
S1 O2 1.454(5) . yes
S1 O1A 1.455(6) . yes
S1 O1B 1.464(5) . yes
S1 C1 1.733(6) . yes
S1 C4 1.777(9) . yes
N1 C5 1.307(9) . yes
N1 C6 1.499(9) . yes
C1 C5 1.341(9) . yes
C1 C2 1.497(9) . yes
C2 C3 1.502(11) . yes
C3 C4 1.525(12) . yes
C6 C7A 1.517(7) . yes
C6 C8B 1.517(7) . yes
C6 C9A 1.521(7) . yes
C6 C9B 1.522(7) . yes
C6 C8A 1.523(7) . yes
C6 C7B 1.524(7) . yes

loop_
_geom_hbond_atom_site_label_D
_geom_hbond_atom_site_label_H
_geom_hbond_atom_site_label_A
_geom_hbond_distance_DH
_geom_hbond_distance_HA
_geom_hbond_distance_DA
_geom_hbond_angle_DHA
_geom_hbond_site_symmetry_A
N1 H1 O1A 0.96(6) 2.08(7) 2.921(10) 146(5) 1_454
N1 H1 O1B 0.96(6) 2.13(7) 3.058(12) 163(5) 1_454
C3 H3A O2 0.97 2.48 3.405(9) 160.2 1_554

loop_
_geom_torsion_atom_site_label_1
_geom_torsion_atom_site_label_2
_geom_torsion_atom_site_label_3
_geom_torsion_atom_site_label_4
_geom_torsion
_geom_torsion_site_symmetry_1
_geom_torsion_site_symmetry_2
_geom_torsion_site_symmetry_3
_geom_torsion_site_symmetry_4
_geom_torsion_publ_flag
O2 S1 C1 C5 104.7(7) . . . . yes
O1A S1 C1 C5 -8.0(14) . . . . yes
O1B S1 C1 C5 -36.9(10) . . . . yes
C4 S1 C1 C5 -145.1(7) . . . . yes
O2 S1 C1 C2 -81.2(6) . . . . yes
O1A S1 C1 C2 166.0(14) . . . . yes
O1B S1 C1 C2 137.2(9) . . . . yes
C4 S1 C1 C2 28.9(6) . . . . yes
C5 C1 C2 C3 165.7(7) . . . . yes
S1 C1 C2 C3 -7.6(8) . . . . yes
C1 C2 C3 C4 -22.7(9) . . . . yes
C2 C3 C4 S1 41.1(7) . . . . yes
O2 S1 C4 C3 75.0(6) . . . . yes
O1A S1 C4 C3 -162.0(10) . . . . yes
O1B S1 C4 C3 -151.5(6) . . . . yes
C1 S1 C4 C3 -40.0(5) . . . . yes
C6 N1 C5 C1 -170.1(7) . . . . yes
C2 C1 C5 N1 9.9(13) . . . . yes
S1 C1 C5 N1 -177.6(7) . . . . yes
C5 N1 C6 C7A 64.8(13) . . . . no
C5 N1 C6 C8B -153.0(11) . . . . no
C5 N1 C6 C9A -56.7(13) . . . . no
C5 N1 C6 C9B -30.7(13) . . . . no
C5 N1 C6 C8A -175.0(11) . . . . no
C5 N1 C6 C7B 88.7(11) . . . . no
